data_7034192
loop_
_publ_author_name
'Li, Zhongshu'
'Chen, Xiaodan'
'Bergeler, Maike'
'Reiher, Markus'
'Su, Cheng-Yong'
'Gr\"utzmacher, Hansj\"org'

_publ_section_title
;
 A stable phosphanyl phosphaketene and its reactivity.
;
_journal_issue 14
_journal_name_full 'Dalton transactions (Cambridge, England : 2003)'
_journal_page_first 6431
_journal_page_last 6438
_journal_paper_doi 10.1039/c4dt04012k
_journal_volume 44
_journal_year 2015
_chemical_formula_moiety 'C27 H36 N2 O P2'
_chemical_formula_sum 'C27 H36 N2 O P2'
_chemical_formula_weight 466.52
_space_group_crystal_system monoclinic
_space_group_IT_number 14
_space_group_name_Hall '-P 2ybc'
_space_group_name_H-M_alt 'P 1 21/c 1'
_symmetry_space_group_name_Hall '-P 2ybc'
_symmetry_space_group_name_H-M 'P 1 21/c 1'
_atom_sites_solution_hydrogens difmap
_audit_creation_date 2015-02-07
_audit_creation_method
;
Olex2 1.2
(compiled 2015.01.26 svn.r3150 for OlexSys, GUI svn.r4998)
;
_audit_update_record
;
2015-02-07 deposited with the CCDC.
2015-02-25 downloaded from the CCDC.
;
_cell_angle_alpha 90
_cell_angle_beta 95.781(4)
_cell_angle_gamma 90
_cell_formula_units_Z 4
_cell_length_a 9.5186(12)
_cell_length_b 12.9781(15)
_cell_length_c 21.293(3)
_cell_measurement_reflns_used 7962
_cell_measurement_temperature 100(2)
_cell_measurement_theta_max 31.5161
_cell_measurement_theta_min 2.1650
_cell_volume 2617.0(6)
_computing_molecular_graphics 'Olex2 (Dolomanov et al., 2009)'
_computing_publication_material 'Olex2 (Dolomanov et al., 2009)'
_computing_structure_refinement 'ShelXL (Sheldrick, 2008)'
_computing_structure_solution 'ShelXS (Sheldrick, 2008)'
_diffrn_ambient_temperature 100.4
_diffrn_measured_fraction_theta_full 0.995
_diffrn_measured_fraction_theta_max 0.972
_diffrn_measurement_device_type 'Bruker APEX CCD'
_diffrn_radiation_type MoK\a
_diffrn_radiation_wavelength 0.71073
_diffrn_reflns_av_R_equivalents 0.0296
_diffrn_reflns_av_unetI/netI 0.0223
_diffrn_reflns_Laue_measured_fraction_full 0.995
_diffrn_reflns_Laue_measured_fraction_max 0.972
_diffrn_reflns_limit_h_max 13
_diffrn_reflns_limit_h_min -13
_diffrn_reflns_limit_k_max 18
_diffrn_reflns_limit_k_min -15
_diffrn_reflns_limit_l_max 30
_diffrn_reflns_limit_l_min -30
_diffrn_reflns_number 35771
_diffrn_reflns_point_group_measured_fraction_full 0.995
_diffrn_reflns_point_group_measured_fraction_max 0.972
_diffrn_reflns_theta_full 25.242
_diffrn_reflns_theta_max 30.601
_diffrn_reflns_theta_min 2.482
_exptl_absorpt_coefficient_mu 0.187
_exptl_crystal_colour 'clear yellowish yellow'
_exptl_crystal_colour_lustre clear
_exptl_crystal_colour_modifier yellowish
_exptl_crystal_colour_primary yellow
_exptl_crystal_density_diffrn 1.184
_exptl_crystal_description block
_exptl_crystal_F_000 1000
_exptl_crystal_size_max 0.477
_exptl_crystal_size_mid 0.183
_exptl_crystal_size_min 0.129
_refine_diff_density_max 0.421
_refine_diff_density_min -0.281
_refine_diff_density_rms 0.051
_refine_ls_extinction_method none
_refine_ls_goodness_of_fit_ref 1.039
_refine_ls_hydrogen_treatment refall
_refine_ls_matrix_type full
_refine_ls_number_parameters 433
_refine_ls_number_reflns 7819
_refine_ls_number_restraints 1
_refine_ls_restrained_S_all 1.040
_refine_ls_R_factor_all 0.0476
_refine_ls_R_factor_gt 0.0375
_refine_ls_shift/su_max 0.030
_refine_ls_shift/su_mean 0.005
_refine_ls_structure_factor_coef Fsqd
_refine_ls_weighting_details 'w=1/[\s^2^(Fo^2^)+(0.0483P)^2^+0.9607P] where P=(Fo^2^+2Fc^2^)/3'
_refine_ls_weighting_scheme calc
_refine_ls_wR_factor_gt 0.0924
_refine_ls_wR_factor_ref 0.0989
_reflns_Friedel_coverage 0.000
_reflns_number_gt 6614
_reflns_number_total 7819
_reflns_threshold_expression 'I > 2\s(I)'
_cod_data_source_file c4dt04012k2.cif
_cod_data_source_block mo_p_pco_01
_cod_depositor_comments 'Adding full bibliography for 7034191--7034195.cif.'
_cod_database_code 7034192
_shelxl_version_number 2014-3
_shelx_space_group_comment
;
The symmetry employed for this shelxl refinement is uniquely defined
by the following loop, which should always be used as a source of
symmetry information in preference to the above space-group names.
They are only intended as comments.
;
_olex2_refinement_description
;
1. Rigid bond restraints
 P1, P2
 with sigma for 1-2 distances of 0.0001 and sigma for 1-3 distances of 0.00005
;
_olex2_submission_special_instructions 'No special instructions were received'

loop_
_space_group_symop_operation_xyz
'x, y, z'
'-x, y+1/2, -z+1/2'
'-x, -y, -z'
'x, -y-1/2, z-1/2'

loop_
_atom_site_label
_atom_site_type_symbol
_atom_site_fract_x
_atom_site_fract_y
_atom_site_fract_z
_atom_site_U_iso_or_equiv
_atom_site_adp_type
_atom_site_occupancy
_atom_site_site_symmetry_order
_atom_site_calc_flag
_atom_site_refinement_flags_adp
P2 P 0.33538(3) 0.60037(2) 0.67198(2) 0.01541(7) Uani 1 1 d U
P1 P 0.40912(3) 0.57320(3) 0.56669(2) 0.02473(8) Uani 1 1 d U
N1 N 0.18590(9) 0.52879(7) 0.67018(4) 0.01578(17) Uani 1 1 d .
N2 N 0.23426(9) 0.70759(7) 0.66125(4) 0.01605(17) Uani 1 1 d .
C9 C 0.09116(11) 0.68572(9) 0.64485(5) 0.0183(2) Uani 1 1 d .
C10 C 0.29039(10) 0.81040(8) 0.66816(5) 0.01688(19) Uani 1 1 d .
C7 C 0.20574(10) 0.38665(9) 0.74675(5) 0.0178(2) Uani 1 1 d .
C8 C 0.06357(11) 0.58525(9) 0.64950(5) 0.0181(2) Uani 1 1 d .
O1 O 0.68742(10) 0.58474(10) 0.62464(5) 0.0454(3) Uani 1 1 d .
C15 C 0.33767(11) 0.84491(9) 0.72938(5) 0.0198(2) Uani 1 1 d .
C11 C 0.29514(11) 0.87376(9) 0.61490(5) 0.0194(2) Uani 1 1 d .
C2 C 0.18376(10) 0.41982(8) 0.68337(5) 0.01628(19) Uani 1 1 d .
C14 C 0.39018(13) 0.94483(10) 0.73592(6) 0.0246(2) Uani 1 1 d .
C6 C 0.20449(11) 0.28092(9) 0.75828(6) 0.0225(2) Uani 1 1 d .
C3 C 0.15801(11) 0.34965(9) 0.63313(5) 0.0189(2) Uani 1 1 d .
C19 C 0.22258(13) 0.46248(10) 0.80140(5) 0.0229(2) Uani 1 1 d .
C16 C 0.13128(13) 0.38345(10) 0.56476(5) 0.0251(2) Uani 1 1 d .
C12 C 0.34630(12) 0.97405(9) 0.62444(6) 0.0242(2) Uani 1 1 d .
C22 C 0.24685(13) 0.83865(10) 0.54828(5) 0.0250(2) Uani 1 1 d .
C13 C 0.39419(12) 1.00909(9) 0.68428(6) 0.0254(2) Uani 1 1 d .
C1 C 0.57201(13) 0.58002(10) 0.60009(6) 0.0270(2) Uani 1 1 d .
C5 C 0.17854(12) 0.21085(9) 0.70958(6) 0.0247(2) Uani 1 1 d .
C25 C 0.32533(13) 0.78027(10) 0.78791(5) 0.0235(2) Uani 1 1 d .
C4 C 0.15473(12) 0.24478(9) 0.64786(6) 0.0233(2) Uani 1 1 d .
C26 C 0.45349(14) 0.78920(12) 0.83644(7) 0.0314(3) Uani 1 1 d .
C21 C 0.28676(15) 0.41467(12) 0.86353(6) 0.0309(3) Uani 1 1 d .
C24 C 0.11652(17) 0.90037(12) 0.52161(8) 0.0384(3) Uani 1 1 d .
C23 C 0.36570(18) 0.84825(13) 0.50529(7) 0.0365(3) Uani 1 1 d .
C20 C 0.08028(17) 0.51152(14) 0.81088(7) 0.0389(3) Uani 1 1 d .
C17 C -0.02571(15) 0.37487(12) 0.54069(6) 0.0323(3) Uani 1 1 d .
C18 C 0.22109(18) 0.32261(13) 0.52180(7) 0.0392(3) Uani 1 1 d .
C27 C 0.19179(16) 0.8117(2) 0.81756(8) 0.0552(6) Uani 1 1 d .
H16 H 0.1567(14) 0.4567(11) 0.5621(6) 0.019(3) Uiso 1 1 d .
H22 H 0.2205(15) 0.7680(12) 0.5499(7) 0.022(3) Uiso 1 1 d .
H6 H 0.2201(17) 0.2565(13) 0.8015(8) 0.032(4) Uiso 1 1 d .
H19 H 0.2859(15) 0.5169(12) 0.7923(7) 0.025(4) Uiso 1 1 d .
H9 H 0.0288(15) 0.7392(11) 0.6334(7) 0.021(3) Uiso 1 1 d .
H8 H -0.0254(15) 0.5513(11) 0.6428(7) 0.022(3) Uiso 1 1 d .
H13 H 0.4302(16) 1.0785(12) 0.6896(7) 0.027(4) Uiso 1 1 d .
H14 H 0.4245(17) 0.9716(13) 0.7763(8) 0.038(4) Uiso 1 1 d .
H26A H 0.4488(17) 0.7374(13) 0.8698(8) 0.035(4) Uiso 1 1 d .
H17A H -0.0865(17) 0.4198(13) 0.5653(8) 0.034(4) Uiso 1 1 d .
H18A H 0.322(2) 0.3264(14) 0.5360(8) 0.042(5) Uiso 1 1 d .
H17B H -0.0400(19) 0.3927(14) 0.4970(9) 0.045(5) Uiso 1 1 d .
H5 H 0.1768(16) 0.1389(13) 0.7198(7) 0.030(4) Uiso 1 1 d .
H23A H 0.3911(19) 0.9203(15) 0.4992(8) 0.045(5) Uiso 1 1 d .
H25 H 0.3200(18) 0.7110(14) 0.7765(8) 0.037(4) Uiso 1 1 d .
H4 H 0.1380(16) 0.1937(12) 0.6156(7) 0.027(4) Uiso 1 1 d .
H12 H 0.3502(16) 1.0181(12) 0.5892(7) 0.029(4) Uiso 1 1 d .
H18B H 0.1916(19) 0.2503(15) 0.5205(8) 0.043(5) Uiso 1 1 d .
H20A H 0.043(2) 0.5493(16) 0.7738(9) 0.052(5) Uiso 1 1 d .
H21A H 0.3076(19) 0.4690(14) 0.8959(8) 0.043(5) Uiso 1 1 d .
H23B H 0.448(2) 0.8103(14) 0.5214(9) 0.044(5) Uiso 1 1 d .
H20B H 0.0100(19) 0.4603(15) 0.8220(8) 0.042(5) Uiso 1 1 d .
H17C H -0.0597(18) 0.3041(14) 0.5452(8) 0.040(4) Uiso 1 1 d .
H24A H 0.0874(19) 0.8786(14) 0.4786(9) 0.046(5) Uiso 1 1 d .
H20C H 0.090(2) 0.5600(16) 0.8472(9) 0.051(5) Uiso 1 1 d .
H26B H 0.457(2) 0.8586(17) 0.8561(9) 0.054(5) Uiso 1 1 d .
H21B H 0.3795(18) 0.3766(13) 0.8587(8) 0.037(4) Uiso 1 1 d .
H18C H 0.2067(18) 0.3524(14) 0.4780(9) 0.042(5) Uiso 1 1 d .
H21C H 0.2210(18) 0.3661(14) 0.8824(8) 0.041(5) Uiso 1 1 d .
H26C H 0.539(2) 0.7799(17) 0.8159(10) 0.064(6) Uiso 1 1 d .
H24B H 0.1374(19) 0.9748(15) 0.5198(8) 0.045(5) Uiso 1 1 d .
H24C H 0.038(2) 0.8908(15) 0.5463(9) 0.048(5) Uiso 1 1 d .
H23C H 0.332(2) 0.8221(16) 0.4641(10) 0.057(6) Uiso 1 1 d .
H27A H 0.113(3) 0.8036(19) 0.7896(12) 0.083(8) Uiso 1 1 d .
H27B H 0.179(2) 0.7682(17) 0.8540(10) 0.062(6) Uiso 1 1 d .
H27C H 0.198(3) 0.889(3) 0.8307(16) 0.127(13) Uiso 1 1 d .

loop_
_atom_site_aniso_label
_atom_site_aniso_U_11
_atom_site_aniso_U_22
_atom_site_aniso_U_33
_atom_site_aniso_U_23
_atom_site_aniso_U_13
_atom_site_aniso_U_12
P2 0.01269(11) 0.01651(13) 0.01681(11) -0.00005(9) 0.00038(8) 0.00050(9)
P1 0.02396(14) 0.02988(17) 0.02135(12) -0.00254(11) 0.00721(11) -0.00054(11)
N1 0.0144(4) 0.0162(4) 0.0166(4) 0.0006(3) 0.0009(3) -0.0008(3)
N2 0.0138(4) 0.0152(4) 0.0188(4) -0.0022(3) -0.0001(3) 0.0003(3)
C9 0.0138(4) 0.0206(5) 0.0199(5) 0.0001(4) -0.0011(4) 0.0018(4)
C10 0.0143(4) 0.0151(5) 0.0213(5) -0.0024(4) 0.0021(4) 0.0005(3)
C7 0.0131(4) 0.0217(5) 0.0189(5) 0.0023(4) 0.0031(3) 0.0006(4)
C8 0.0139(4) 0.0214(5) 0.0185(5) -0.0001(4) -0.0011(3) -0.0006(4)
O1 0.0233(5) 0.0737(8) 0.0398(6) 0.0138(5) 0.0067(4) 0.0015(5)
C15 0.0189(5) 0.0201(5) 0.0208(5) -0.0047(4) 0.0044(4) -0.0029(4)
C11 0.0171(4) 0.0185(5) 0.0222(5) 0.0005(4) -0.0001(4) 0.0027(4)
C2 0.0137(4) 0.0171(5) 0.0183(5) 0.0010(4) 0.0028(3) -0.0005(3)
C14 0.0252(5) 0.0230(6) 0.0260(5) -0.0079(4) 0.0052(4) -0.0056(4)
C6 0.0167(5) 0.0247(6) 0.0266(5) 0.0072(4) 0.0043(4) 0.0015(4)
C3 0.0152(4) 0.0216(5) 0.0204(5) -0.0025(4) 0.0038(4) -0.0025(4)
C19 0.0263(5) 0.0261(6) 0.0165(5) 0.0010(4) 0.0030(4) 0.0014(4)
C16 0.0299(6) 0.0277(6) 0.0178(5) -0.0042(4) 0.0034(4) -0.0092(5)
C12 0.0232(5) 0.0191(6) 0.0303(6) 0.0035(4) 0.0028(4) 0.0018(4)
C22 0.0312(6) 0.0216(6) 0.0209(5) 0.0036(4) -0.0039(4) 0.0009(4)
C13 0.0236(5) 0.0173(6) 0.0360(6) -0.0043(5) 0.0058(5) -0.0028(4)
C1 0.0261(6) 0.0300(6) 0.0269(6) 0.0067(5) 0.0120(5) 0.0025(5)
C5 0.0178(5) 0.0184(6) 0.0387(7) 0.0040(5) 0.0068(4) -0.0007(4)
C25 0.0267(5) 0.0268(6) 0.0175(5) -0.0053(4) 0.0050(4) -0.0086(4)
C4 0.0183(5) 0.0208(6) 0.0316(6) -0.0053(4) 0.0060(4) -0.0031(4)
C26 0.0215(6) 0.0372(8) 0.0350(7) 0.0066(6) 0.0001(5) -0.0005(5)
C21 0.0325(6) 0.0397(8) 0.0197(5) 0.0059(5) -0.0008(5) -0.0045(5)
C24 0.0404(8) 0.0323(8) 0.0383(8) 0.0062(6) -0.0169(6) 0.0037(6)
C23 0.0501(9) 0.0368(8) 0.0234(6) 0.0030(5) 0.0078(6) -0.0025(6)
C20 0.0419(8) 0.0523(9) 0.0234(6) -0.0038(6) 0.0074(5) 0.0202(7)
C17 0.0348(7) 0.0387(8) 0.0217(6) -0.0009(5) -0.0054(5) -0.0119(6)
C18 0.0482(9) 0.0426(9) 0.0295(7) -0.0120(6) 0.0172(6) -0.0123(7)
C27 0.0194(6) 0.1123(18) 0.0351(8) 0.0241(10) 0.0089(6) 0.0029(8)

loop_
_atom_type_symbol
_atom_type_description
_atom_type_scat_dispersion_real
_atom_type_scat_dispersion_imag
_atom_type_scat_source
C C 0.0033 0.0016 'International Tables Vol C Tables 4.2.6.8 and 6.1.1.4'
H H 0.0000 0.0000 'International Tables Vol C Tables 4.2.6.8 and 6.1.1.4'
N N 0.0061 0.0033 'International Tables Vol C Tables 4.2.6.8 and 6.1.1.4'
O O 0.0106 0.0060 'International Tables Vol C Tables 4.2.6.8 and 6.1.1.4'
P P 0.1023 0.0942 'International Tables Vol C Tables 4.2.6.8 and 6.1.1.4'

loop_
_geom_angle_atom_site_label_1
_geom_angle_atom_site_label_2
_geom_angle_atom_site_label_3
_geom_angle
N1 P2 P1 102.60(3)
N2 P2 P1 101.93(3)
N2 P2 N1 89.02(4)
C1 P1 P2 86.61(4)
C8 N1 P2 112.78(7)
C8 N1 C2 122.93(9)
C2 N1 P2 124.11(7)
C9 N2 P2 113.09(7)
C9 N2 C10 123.71(9)
C10 N2 P2 123.20(7)
C8 C9 N2 111.89(9)
C15 C10 N2 118.05(9)
C11 C10 N2 120.12(9)
C11 C10 C15 121.83(10)
C2 C7 C19 121.89(10)
C6 C7 C2 117.73(10)
C6 C7 C19 120.30(10)
C9 C8 N1 111.63(9)
C10 C15 C25 122.72(10)
C14 C15 C10 117.84(10)
C14 C15 C25 119.34(10)
C10 C11 C22 123.21(10)
C12 C11 C10 117.83(10)
C12 C11 C22 118.96(10)
C7 C2 N1 118.78(9)
C3 C2 N1 119.42(9)
C3 C2 C7 121.80(10)
C13 C14 C15 121.37(11)
C5 C6 C7 121.28(11)
C2 C3 C16 122.80(10)
C4 C3 C2 117.75(10)
C4 C3 C16 119.43(10)
C7 C19 C21 113.64(10)
C7 C19 C20 110.13(10)
C20 C19 C21 109.65(10)
C3 C16 C17 111.29(10)
C3 C16 C18 111.97(12)
C18 C16 C17 110.26(11)
C13 C12 C11 121.11(11)
C11 C22 C24 110.27(11)
C11 C22 C23 111.25(11)
C23 C22 C24 110.77(12)
C14 C13 C12 120.00(11)
O1 C1 P1 179.12(11)
C6 C5 C4 120.21(11)
C15 C25 C26 113.12(10)
C15 C25 C27 109.15(12)
C26 C25 C27 110.00(11)
C5 C4 C3 121.20(11)

loop_
_geom_bond_atom_site_label_1
_geom_bond_atom_site_label_2
_geom_bond_distance
P2 P1 2.4414(5)
P2 N1 1.6965(9)
P2 N2 1.6943(9)
P1 C1 1.6418(13)
N1 C8 1.4084(13)
N1 C2 1.4424(14)
N2 C9 1.4007(13)
N2 C10 1.4393(13)
C9 C8 1.3357(16)
C10 C15 1.4086(15)
C10 C11 1.4052(15)
C7 C2 1.4119(14)
C7 C6 1.3943(16)
C7 C19 1.5200(16)
O1 C1 1.1696(16)
C15 C14 1.3917(16)
C15 C25 1.5168(16)
C11 C12 1.3974(16)
C11 C22 1.5165(16)
C2 C3 1.4074(15)
C14 C13 1.3835(18)
C6 C5 1.3828(18)
C3 C16 1.5172(16)
C3 C4 1.3977(17)
C19 C21 1.5315(17)
C19 C20 1.5282(18)
C16 C17 1.5341(18)
C16 C18 1.5326(19)
C12 C13 1.3861(17)
C22 C24 1.5366(18)
C22 C23 1.5303(19)
C5 C4 1.3828(18)
C25 C26 1.5216(18)
C25 C27 1.530(2)
